data_7220069
loop_
_publ_author_name
'Zhang, Huijie'
'Fan, Ruiqing'
'Wang, Ping'
'Wang, Xinming'
'Gao, Song'
'Dong, Yuwei'
'Wang, Yulei'
'Yang, Yulin'

_publ_section_title
;
 Structure variations of series lanthanide complexes constructed from
 quinoline carboxylate ligand: photoluminescent properties and PMMA
 matrices doping
;
_journal_name_full 'RSC Adv.'
_journal_paper_doi 10.1039/C5RA01796C
_journal_year 2015
_chemical_formula_sum 'C30 H28 Gd N3 O11'
_chemical_formula_weight 763.80
_chemical_name_systematic
; 
 ? 
;
_space_group_IT_number 2
_symmetry_cell_setting triclinic
_symmetry_space_group_name_Hall '-P 1'
_symmetry_space_group_name_H-M 'P -1'
_atom_sites_solution_hydrogens geom
_atom_sites_solution_primary direct
_atom_sites_solution_secondary difmap
_audit_creation_method SHELXL-97
_audit_update_record
;
2015-01-04 deposited with the CCDC.
2015-04-07 downloaded from the CCDC.
;
_cell_angle_alpha 81.96(3)
_cell_angle_beta 87.88(3)
_cell_angle_gamma 79.49(3)
_cell_formula_units_Z 2
_cell_length_a 7.8374(16)
_cell_length_b 11.382(2)
_cell_length_c 16.602(3)
_cell_measurement_reflns_used 6446
_cell_measurement_temperature 293(2)
_cell_measurement_theta_max 27.48
_cell_measurement_theta_min 3.07
_cell_volume 1441.7(5)
_computing_structure_refinement 'SHELXL-97 (Sheldrick, 1997)'
_computing_structure_solution 'SHELXS-97 (Sheldrick, 1990)'
_diffrn_ambient_temperature 293(2)
_diffrn_measured_fraction_theta_full 0.975
_diffrn_measured_fraction_theta_max 0.975
_diffrn_measurement_device_type 'Bruker Smart APEX CCD area detector'
_diffrn_measurement_method 'phi and omega scans'
_diffrn_radiation_monochromator graphite
_diffrn_radiation_source 'fine-focus sealed tube'
_diffrn_radiation_type MoK\a
_diffrn_radiation_wavelength 0.71073
_diffrn_reflns_av_R_equivalents 0.0263
_diffrn_reflns_av_sigmaI/netI 0.0337
_diffrn_reflns_limit_h_max 9
_diffrn_reflns_limit_h_min -10
_diffrn_reflns_limit_k_max 14
_diffrn_reflns_limit_k_min -14
_diffrn_reflns_limit_l_max 21
_diffrn_reflns_limit_l_min -21
_diffrn_reflns_number 14076
_diffrn_reflns_theta_full 27.47
_diffrn_reflns_theta_max 27.47
_diffrn_reflns_theta_min 3.08
_exptl_absorpt_coefficient_mu 2.369
_exptl_absorpt_correction_T_max 0.7846
_exptl_absorpt_correction_T_min 0.7371
_exptl_absorpt_correction_type multi-scan
_exptl_crystal_colour colorless
_exptl_crystal_density_diffrn 1.759
_exptl_crystal_density_method 'not measured'
_exptl_crystal_description yellow
_exptl_crystal_F_000 762
_exptl_crystal_size_max 0.639
_exptl_crystal_size_mid 0.220
_exptl_crystal_size_min 0.102
_refine_diff_density_max 1.447
_refine_diff_density_min -0.860
_refine_diff_density_rms 0.182
_refine_ls_extinction_method none
_refine_ls_goodness_of_fit_ref 0.925
_refine_ls_hydrogen_treatment mixed
_refine_ls_matrix_type full
_refine_ls_number_parameters 406
_refine_ls_number_reflns 6446
_refine_ls_number_restraints 0
_refine_ls_restrained_S_all 0.925
_refine_ls_R_factor_all 0.0331
_refine_ls_R_factor_gt 0.0297
_refine_ls_shift/su_max 0.005
_refine_ls_shift/su_mean 0.001
_refine_ls_structure_factor_coef Fsqd
_refine_ls_weighting_details 'calc w=1/[\s^2^(Fo^2^)+(0.1000P)^2^+0.0000P] where P=(Fo^2^+2Fc^2^)/3'
_refine_ls_weighting_scheme calc
_refine_ls_wR_factor_gt 0.1001
_refine_ls_wR_factor_ref 0.1075
_reflns_number_gt 5998
_reflns_number_total 6446
_reflns_threshold_expression >2sigma(I)
_cod_data_source_file c5ra01796c2.cif
_cod_data_source_block 6
_cod_depositor_comments
;
The following automatic conversions were performed:

'_symmetry_cell_setting' value 'Triclinic' changed to 'triclinic'
according to
/usr/data/users/saulius/crontab/automatic-downloads/rss-feeds/RSC/lib/dictionaries/cif_core.dic
dictionary named 'cif_core.dic' version 2.4.2 from 2011-04-26.

Automatic conversion script
Id: cif_fix_values 3143 2015-03-26 13:38:13Z robertas 
;
_cod_original_sg_symbol_H-M 'P-1   '
_cod_database_code 7220069

loop_
_symmetry_equiv_pos_as_xyz
'x, y, z'
'-x, -y, -z'

loop_
_atom_site_label
_atom_site_type_symbol
_atom_site_fract_x
_atom_site_fract_y
_atom_site_fract_z
_atom_site_U_iso_or_equiv
_atom_site_adp_type
_atom_site_occupancy
_atom_site_symmetry_multiplicity
_atom_site_calc_flag
_atom_site_refinement_flags
Gd1 Gd 0.976851(18) 0.354442(12) 0.391233(8) 0.02075(8) Uani 1 1 d .
N1 N 0.8532(4) 0.0488(3) 0.6557(2) 0.0319(7) Uani 1 1 d .
N2 N 0.9044(6) 0.3619(4) 0.0035(2) 0.0465(10) Uani 1 1 d .
N3 N 0.2981(5) -0.0305(3) 0.6783(2) 0.0344(7) Uani 1 1 d .
O1 O 0.7925(4) 0.4526(3) 0.27569(16) 0.0365(6) Uani 1 1 d .
O2 O 1.0013(4) 0.3043(3) 0.25248(17) 0.0399(7) Uani 1 1 d .
O3 O 1.0579(4) 0.3306(3) 0.52527(16) 0.0323(6) Uani 1 1 d .
O4 O 1.0003(4) 0.5589(2) 0.37385(16) 0.0329(6) Uani 1 1 d .
O5 O 0.4713(4) 0.1905(3) 0.48613(18) 0.0350(6) Uani 1 1 d .
O6 O 0.5040(4) 0.3278(3) 0.56484(17) 0.0361(6) Uani 1 1 d .
O7 O 1.1469(4) 0.1509(2) 0.41797(19) 0.0374(6) Uani 1 1 d .
H7A H 1.1790 0.1371 0.4673 0.056 Uiso 1 1 d R
H7D H 1.2356 0.1451 0.3868 0.056 Uiso 1 1 d R
O8 O 0.7185(4) 0.4402(2) 0.46120(17) 0.0344(6) Uani 1 1 d .
H8A H 0.7390 0.4332 0.5117 0.052 Uiso 1 1 d R
H8C H 0.6895 0.5144 0.4426 0.052 Uiso 1 1 d R
O9 O 0.7739(4) 0.2183(3) 0.39781(18) 0.0385(7) Uani 1 1 d .
H9A H 0.7657 0.1847 0.4465 0.058 Uiso 1 1 d R
H9B H 0.6751 0.2575 0.3821 0.058 Uiso 1 1 d R
O10 O 1.2794(4) 0.3640(3) 0.3687(2) 0.0400(7) Uani 1 1 d .
H10A H 1.3294 0.3553 0.4143 0.060 Uiso 1 1 d R
H10C H 1.2891 0.4321 0.3423 0.060 Uiso 1 1 d R
OW1 O 1.4461(4) 0.5416(3) 0.3069(2) 0.0396(7) Uani 1 1 d .
HW1A H 1.5058 0.5451 0.3479 0.059 Uiso 1 1 d R
HW1C H 1.4091 0.6126 0.2835 0.059 Uiso 1 1 d R
C1 C 0.9149(5) 0.1404(3) 0.6144(2) 0.0281(7) Uani 1 1 d .
H1B H 0.9545 0.1334 0.5615 0.034 Uiso 1 1 calc R
C2 C 0.9244(4) 0.2480(3) 0.6457(2) 0.0246(7) Uani 1 1 d .
C3 C 0.8672(5) 0.2579(3) 0.7231(2) 0.0281(7) Uani 1 1 d .
H3B H 0.8727 0.3276 0.7454 0.034 Uiso 1 1 calc R
C4 C 0.7997(5) 0.1634(3) 0.7698(2) 0.0299(8) Uani 1 1 d .
C5 C 0.7394(6) 0.1677(4) 0.8506(3) 0.0418(10) Uani 1 1 d .
H5A H 0.7422 0.2361 0.8750 0.050 Uiso 1 1 calc R
C6 C 0.6770(6) 0.0731(4) 0.8934(3) 0.0447(10) Uani 1 1 d .
H6A H 0.6332 0.0785 0.9458 0.054 Uiso 1 1 calc R
C7 C 0.6785(6) -0.0318(4) 0.8588(3) 0.0462(11) Uani 1 1 d .
H7B H 0.6408 -0.0971 0.8896 0.055 Uiso 1 1 calc R
C8 C 0.7345(6) -0.0406(4) 0.7801(3) 0.0390(9) Uani 1 1 d .
H8B H 0.7324 -0.1104 0.7573 0.047 Uiso 1 1 calc R
C9 C 0.7958(5) 0.0589(3) 0.7342(2) 0.0291(7) Uani 1 1 d .
C10 C 0.9982(4) 0.3479(3) 0.5954(2) 0.0236(6) Uani 1 1 d .
C11 C 0.9288(6) 0.3410(4) 0.0834(2) 0.0375(9) Uani 1 1 d .
H11A H 1.0087 0.2737 0.1042 0.045 Uiso 1 1 calc R
C12 C 0.8397(5) 0.4157(4) 0.1383(2) 0.0303(8) Uani 1 1 d .
C13 C 0.7230(5) 0.5155(4) 0.1094(2) 0.0320(8) Uani 1 1 d .
H13A H 0.6614 0.5643 0.1451 0.038 Uiso 1 1 calc R
C14 C 0.6964(6) 0.5441(4) 0.0243(2) 0.0365(9) Uani 1 1 d .
C15 C 0.5802(6) 0.6489(4) -0.0109(3) 0.0448(10) Uani 1 1 d .
H15A H 0.5168 0.7012 0.0221 0.054 Uiso 1 1 calc R
C16 C 0.5633(8) 0.6713(5) -0.0927(3) 0.0559(14) Uani 1 1 d .
H16A H 0.4868 0.7392 -0.1155 0.067 Uiso 1 1 calc R
C17 C 0.6581(8) 0.5947(6) -0.1435(3) 0.0610(17) Uani 1 1 d .
H17A H 0.6458 0.6131 -0.1996 0.073 Uiso 1 1 calc R
C18 C 0.7685(8) 0.4932(5) -0.1118(3) 0.0560(15) Uani 1 1 d .
H18A H 0.8292 0.4419 -0.1463 0.067 Uiso 1 1 calc R
C19 C 0.7910(7) 0.4657(5) -0.0265(3) 0.0409(10) Uani 1 1 d .
C20 C 0.8807(5) 0.3880(4) 0.2271(2) 0.0285(8) Uani 1 1 d .
C21 C 0.3610(5) 0.0400(3) 0.6195(2) 0.0302(7) Uani 1 1 d .
H21A H 0.3870 0.0109 0.5700 0.036 Uiso 1 1 calc R
C22 C 0.3921(4) 0.1566(3) 0.6260(2) 0.0253(7) Uani 1 1 d .
C23 C 0.3520(5) 0.1999(4) 0.6986(2) 0.0303(8) Uani 1 1 d .
H23A H 0.3688 0.2769 0.7050 0.036 Uiso 1 1 calc R
C24 C 0.2848(5) 0.1269(3) 0.7641(2) 0.0284(7) Uani 1 1 d .
C25 C 0.2383(6) 0.1672(4) 0.8406(3) 0.0417(10) Uani 1 1 d .
H25A H 0.2504 0.2442 0.8492 0.050 Uiso 1 1 calc R
C26 C 0.1752(7) 0.0917(5) 0.9017(3) 0.0493(12) Uani 1 1 d .
H26A H 0.1461 0.1177 0.9519 0.059 Uiso 1 1 calc R
C27 C 0.1546(7) -0.0222(4) 0.8894(3) 0.0460(11) Uani 1 1 d .
H27A H 0.1143 -0.0726 0.9320 0.055 Uiso 1 1 calc R
C28 C 0.1921(6) -0.0626(4) 0.8158(3) 0.0394(9) Uani 1 1 d .
H28A H 0.1720 -0.1382 0.8079 0.047 Uiso 1 1 calc R
C29 C 0.2615(5) 0.0108(3) 0.7520(2) 0.0290(7) Uani 1 1 d .
C30 C 0.4602(5) 0.2307(3) 0.5539(2) 0.0277(7) Uani 1 1 d .

loop_
_atom_site_aniso_label
_atom_site_aniso_U_11
_atom_site_aniso_U_22
_atom_site_aniso_U_33
_atom_site_aniso_U_23
_atom_site_aniso_U_13
_atom_site_aniso_U_12
Gd1 0.02519(12) 0.01890(11) 0.01966(11) -0.00368(7) 0.00280(7) -0.00768(7)
N1 0.0389(17) 0.0226(15) 0.0366(16) -0.0082(12) -0.0007(14) -0.0086(12)
N2 0.066(3) 0.054(2) 0.0299(17) -0.0175(16) 0.0134(18) -0.030(2)
N3 0.0414(18) 0.0252(16) 0.0382(17) -0.0039(13) 0.0080(15) -0.0124(13)
O1 0.0388(15) 0.0438(17) 0.0248(12) -0.0104(11) -0.0021(12) 0.0026(12)
O2 0.0438(17) 0.0436(17) 0.0279(13) -0.0054(12) 0.0017(12) 0.0034(13)
O3 0.0397(15) 0.0355(15) 0.0216(12) -0.0040(10) 0.0029(11) -0.0072(12)
O4 0.0477(16) 0.0234(13) 0.0302(13) -0.0048(10) 0.0043(12) -0.0133(11)
O5 0.0409(16) 0.0359(15) 0.0298(13) -0.0059(11) 0.0084(12) -0.0118(12)
O6 0.0435(16) 0.0298(14) 0.0382(14) -0.0050(11) 0.0088(13) -0.0167(12)
O7 0.0460(16) 0.0259(14) 0.0415(15) -0.0106(11) -0.0013(13) -0.0048(12)
O8 0.0371(14) 0.0258(13) 0.0383(14) -0.0035(11) 0.0115(12) -0.0038(11)
O9 0.0409(16) 0.0367(16) 0.0450(16) -0.0148(12) 0.0127(13) -0.0216(12)
O10 0.0294(14) 0.0414(17) 0.0471(17) 0.0078(13) -0.0011(13) -0.0115(12)
OW1 0.0369(15) 0.0355(16) 0.0495(18) -0.0084(13) 0.0007(14) -0.0125(12)
C1 0.0344(18) 0.0243(17) 0.0275(17) -0.0066(13) 0.0004(15) -0.0081(14)
C2 0.0279(17) 0.0193(16) 0.0273(16) -0.0034(12) -0.0018(14) -0.0059(12)
C3 0.0378(19) 0.0204(16) 0.0271(16) -0.0045(13) -0.0007(15) -0.0067(14)
C4 0.0334(19) 0.0233(17) 0.0323(19) -0.0019(14) 0.0005(16) -0.0043(14)
C5 0.055(3) 0.037(2) 0.036(2) -0.0069(17) 0.012(2) -0.0161(19)
C6 0.047(2) 0.047(3) 0.036(2) 0.0045(18) 0.010(2) -0.009(2)
C7 0.050(3) 0.037(2) 0.049(3) 0.0129(19) 0.007(2) -0.019(2)
C8 0.040(2) 0.0241(19) 0.054(2) -0.0058(17) 0.0044(19) -0.0106(16)
C9 0.0267(17) 0.0218(17) 0.0376(19) -0.0001(14) -0.0010(15) -0.0044(13)
C10 0.0274(16) 0.0203(15) 0.0222(15) -0.0007(12) -0.0036(13) -0.0031(12)
C11 0.045(2) 0.040(2) 0.0311(19) -0.0092(16) 0.0106(18) -0.0162(18)
C12 0.038(2) 0.0342(19) 0.0238(16) -0.0063(14) 0.0030(15) -0.0179(15)
C13 0.040(2) 0.035(2) 0.0246(17) -0.0051(14) -0.0014(16) -0.0153(16)
C14 0.048(2) 0.041(2) 0.0258(18) -0.0014(16) -0.0025(17) -0.0223(19)
C15 0.053(3) 0.042(2) 0.042(2) 0.0039(18) -0.015(2) -0.019(2)
C16 0.069(3) 0.058(3) 0.045(3) 0.014(2) -0.022(2) -0.035(3)
C17 0.085(4) 0.080(4) 0.028(2) 0.014(2) -0.020(2) -0.055(3)
C18 0.081(4) 0.073(4) 0.029(2) -0.017(2) 0.009(2) -0.048(3)
C19 0.055(3) 0.048(3) 0.0280(19) -0.0077(17) 0.0012(19) -0.029(2)
C20 0.0329(19) 0.0309(19) 0.0248(17) -0.0066(14) 0.0028(15) -0.0123(15)
C21 0.0350(19) 0.0268(18) 0.0306(18) -0.0070(14) 0.0050(16) -0.0088(14)
C22 0.0231(16) 0.0222(16) 0.0309(17) -0.0020(13) 0.0004(14) -0.0060(12)
C23 0.0365(19) 0.0301(18) 0.0277(17) -0.0046(14) 0.0011(16) -0.0144(15)
C24 0.0296(18) 0.0285(18) 0.0273(18) -0.0002(14) -0.0024(15) -0.0080(14)
C25 0.056(3) 0.043(2) 0.032(2) -0.0102(17) 0.0004(19) -0.018(2)
C26 0.062(3) 0.063(3) 0.029(2) -0.0110(19) 0.007(2) -0.026(2)
C27 0.057(3) 0.052(3) 0.030(2) 0.0051(18) 0.005(2) -0.023(2)
C28 0.049(2) 0.032(2) 0.039(2) 0.0037(16) 0.0008(19) -0.0175(18)
C29 0.0282(17) 0.0294(18) 0.0293(17) 0.0006(14) -0.0037(15) -0.0077(14)
C30 0.0269(17) 0.0249(17) 0.0312(17) -0.0033(13) 0.0032(14) -0.0055(13)

loop_
_atom_type_symbol
_atom_type_description
_atom_type_scat_dispersion_real
_atom_type_scat_dispersion_imag
_atom_type_scat_source
C C 0.0033 0.0016 'International Tables Vol C Tables 4.2.6.8 and 6.1.1.4'
H H 0.0000 0.0000 'International Tables Vol C Tables 4.2.6.8 and 6.1.1.4'
Gd Gd -0.1653 3.9035 'International Tables Vol C Tables 4.2.6.8 and 6.1.1.4'
N N 0.0061 0.0033 'International Tables Vol C Tables 4.2.6.8 and 6.1.1.4'
O O 0.0106 0.0060 'International Tables Vol C Tables 4.2.6.8 and 6.1.1.4'

loop_
_geom_angle_atom_site_label_1
_geom_angle_atom_site_label_2
_geom_angle_atom_site_label_3
_geom_angle
_geom_angle_site_symmetry_1
O3 Gd1 O4 91.62(10) .
O3 Gd1 O9 101.07(11) .
O4 Gd1 O9 143.64(11) .
O3 Gd1 O10 81.96(11) .
O4 Gd1 O10 72.97(11) .
O9 Gd1 O10 142.15(11) .
O3 Gd1 O8 75.76(11) .
O4 Gd1 O8 78.73(10) .
O9 Gd1 O8 71.81(10) .
O10 Gd1 O8 143.20(11) .
O3 Gd1 O2 153.99(11) .
O4 Gd1 O2 103.24(10) .
O9 Gd1 O2 79.53(11) .
O10 Gd1 O2 82.18(12) .
O8 Gd1 O2 127.68(11) .
O3 Gd1 O7 74.42(11) .
O4 Gd1 O7 142.76(10) .
O9 Gd1 O7 73.57(11) .
O10 Gd1 O7 71.01(11) .
O8 Gd1 O7 128.15(10) .
O2 Gd1 O7 80.98(10) .
O3 Gd1 O1 152.85(10) .
O4 Gd1 O1 73.39(11) .
O9 Gd1 O1 80.43(11) .
O10 Gd1 O1 113.63(10) .
O8 Gd1 O1 79.11(10) .
O2 Gd1 O1 53.16(10) .
O7 Gd1 O1 130.67(10) .
O3 Gd1 C20 178.82(10) .
O4 Gd1 C20 87.26(10) .
O9 Gd1 C20 80.06(11) .
O10 Gd1 C20 97.36(11) .
O8 Gd1 C20 104.35(11) .
O2 Gd1 C20 26.40(11) .
O7 Gd1 C20 106.29(11) .
O1 Gd1 C20 26.83(11) .
C1 N1 C9 118.0(3) .
C11 N2 C19 117.2(4) .
C21 N3 C29 118.2(3) .
C20 O1 Gd1 92.3(2) .
C20 O2 Gd1 93.4(2) .
C10 O3 Gd1 141.8(3) .
C10 O4 Gd1 148.8(2) 2_766
Gd1 O7 H7A 109.3 .
Gd1 O7 H7D 109.4 .
H7A O7 H7D 109.5 .
Gd1 O8 H8A 109.3 .
Gd1 O8 H8C 109.4 .
H8A O8 H8C 109.5 .
Gd1 O9 H9A 109.6 .
Gd1 O9 H9B 109.3 .
H9A O9 H9B 109.5 .
Gd1 O10 H10A 109.3 .
Gd1 O10 H10C 109.3 .
H10A O10 H10C 109.5 .
HW1A OW1 HW1C 109.5 .
N1 C1 C2 124.0(3) .
N1 C1 H1B 118.0 .
C2 C1 H1B 118.0 .
C3 C2 C1 117.9(3) .
C3 C2 C10 121.0(3) .
C1 C2 C10 121.1(3) .
C2 C3 C4 120.6(3) .
C2 C3 H3B 119.7 .
C4 C3 H3B 119.7 .
C3 C4 C9 117.9(4) .
C3 C4 C5 123.3(4) .
C9 C4 C5 118.7(4) .
C6 C5 C4 120.9(4) .
C6 C5 H5A 119.6 .
C4 C5 H5A 119.6 .
C5 C6 C7 120.2(4) .
C5 C6 H6A 119.9 .
C7 C6 H6A 119.9 .
C8 C7 C6 121.4(4) .
C8 C7 H7B 119.3 .
C6 C7 H7B 119.3 .
C7 C8 C9 118.9(4) .
C7 C8 H8B 120.6 .
C9 C8 H8B 120.6 .
N1 C9 C4 121.6(3) .
N1 C9 C8 118.5(4) .
C4 C9 C8 119.9(4) .
O4 C10 O3 124.3(3) 2_766
O4 C10 C2 117.7(3) 2_766
O3 C10 C2 118.0(3) .
N2 C11 C12 123.4(4) .
N2 C11 H11A 118.3 .
C12 C11 H11A 118.3 .
C13 C12 C11 119.6(4) .
C13 C12 C20 120.6(4) .
C11 C12 C20 119.7(4) .
C12 C13 C14 119.3(4) .
C12 C13 H13A 120.4 .
C14 C13 H13A 120.4 .
C19 C14 C15 119.6(4) .
C19 C14 C13 117.8(4) .
C15 C14 C13 122.7(4) .
C16 C15 C14 119.4(5) .
C16 C15 H15A 120.3 .
C14 C15 H15A 120.3 .
C15 C16 C17 121.3(5) .
C15 C16 H16A 119.3 .
C17 C16 H16A 119.3 .
C18 C17 C16 120.8(4) .
C18 C17 H17A 119.6 .
C16 C17 H17A 119.6 .
C17 C18 C19 120.0(5) .
C17 C18 H18A 120.0 .
C19 C18 H18A 120.0 .
N2 C19 C14 122.7(4) .
N2 C19 C18 118.5(5) .
C14 C19 C18 118.9(5) .
O2 C20 O1 120.8(4) .
O2 C20 C12 120.7(4) .
O1 C20 C12 118.5(4) .
O2 C20 Gd1 60.2(2) .
O1 C20 Gd1 60.9(2) .
C12 C20 Gd1 174.3(3) .
N3 C21 C22 124.8(3) .
N3 C21 H21A 117.6 .
C22 C21 H21A 117.6 .
C23 C22 C21 117.5(3) .
C23 C22 C30 122.2(3) .
C21 C22 C30 120.2(3) .
C22 C23 C24 119.8(3) .
C22 C23 H23A 120.1 .
C24 C23 H23A 120.1 .
C23 C24 C25 122.5(4) .
C23 C24 C29 118.4(4) .
C25 C24 C29 119.1(4) .
C26 C25 C24 119.6(4) .
C26 C25 H25A 120.2 .
C24 C25 H25A 120.2 .
C25 C26 C27 120.7(4) .
C25 C26 H26A 119.6 .
C27 C26 H26A 119.6 .
C28 C27 C26 121.4(4) .
C28 C27 H27A 119.3 .
C26 C27 H27A 119.3 .
C27 C28 C29 119.8(4) .
C27 C28 H28A 120.1 .
C29 C28 H28A 120.1 .
N3 C29 C28 119.3(4) .
N3 C29 C24 121.3(3) .
C28 C29 C24 119.3(4) .
O6 C30 O5 124.1(3) .
O6 C30 C22 117.9(3) .
O5 C30 C22 118.0(3) .

loop_
_geom_bond_atom_site_label_1
_geom_bond_atom_site_label_2
_geom_bond_distance
_geom_bond_site_symmetry_2
Gd1 O3 2.303(3) .
Gd1 O4 2.345(3) .
Gd1 O9 2.405(3) .
Gd1 O10 2.407(3) .
Gd1 O8 2.413(3) .
Gd1 O2 2.442(3) .
Gd1 O7 2.444(3) .
Gd1 O1 2.456(3) .
Gd1 C20 2.810(4) .
N1 C1 1.323(5) .
N1 C9 1.375(5) .
N2 C11 1.330(5) .
N2 C19 1.385(7) .
N3 C21 1.315(5) .
N3 C29 1.373(5) .
O1 C20 1.269(5) .
O2 C20 1.252(5) .
O3 C10 1.267(4) .
O4 C10 1.241(4) 2_766
O5 C30 1.267(5) .
O6 C30 1.254(5) .
O7 H7A 0.8500 .
O7 H7D 0.8500 .
O8 H8A 0.8501 .
O8 H8C 0.8500 .
O9 H9A 0.8500 .
O9 H9B 0.8499 .
O10 H10A 0.8499 .
O10 H10C 0.8500 .
OW1 HW1A 0.8500 .
OW1 HW1C 0.8500 .
C1 C2 1.411(5) .
C1 H1B 0.9300 .
C2 C3 1.358(5) .
C2 C10 1.504(4) .
C3 C4 1.408(5) .
C3 H3B 0.9300 .
C4 C9 1.407(5) .
C4 C5 1.409(6) .
C5 C6 1.363(6) .
C5 H5A 0.9300 .
C6 C7 1.393(7) .
C6 H6A 0.9300 .
C7 C8 1.373(7) .
C7 H7B 0.9300 .
C8 C9 1.423(5) .
C8 H8B 0.9300 .
C10 O4 1.241(4) 2_766
C11 C12 1.412(5) .
C11 H11A 0.9300 .
C12 C13 1.363(6) .
C12 C20 1.498(5) .
C13 C14 1.419(5) .
C13 H13A 0.9300 .
C14 C19 1.407(7) .
C14 C15 1.429(7) .
C15 C16 1.352(7) .
C15 H15A 0.9300 .
C16 C17 1.395(9) .
C16 H16A 0.9300 .
C17 C18 1.364(9) .
C17 H17A 0.9300 .
C18 C19 1.418(6) .
C18 H18A 0.9300 .
C21 C22 1.412(5) .
C21 H21A 0.9300 .
C22 C23 1.370(5) .
C22 C30 1.504(5) .
C23 C24 1.419(5) .
C23 H23A 0.9300 .
C24 C25 1.423(6) .
C24 C29 1.409(5) .
C25 C26 1.373(6) .
C25 H25A 0.9300 .
C26 C27 1.379(7) .
C26 H26A 0.9300 .
C27 C28 1.368(6) .
C27 H27A 0.9300 .
C28 C29 1.412(5) .
C28 H28A 0.9300 .
